data_7232003
loop_
_publ_author_name
'Khan, M. Musawwer'
'Saigal, Saigal'
'Khan, Sarfaraz'
'Shareef, Sumbulunnisan'
'Sahoo, Subash C.'

_publ_section_title
;
 Microwave irradiation: a green approach for the synthesis of
 functionalized N-methyl-1,4-dihydropyridines
;
_journal_issue 73
_journal_name_full 'RSC Advances'
_journal_page_first 41892
_journal_paper_doi 10.1039/C8RA09155B
_journal_volume 8
_journal_year 2018
_chemical_compound_source synthesized
_chemical_formula_moiety 'C15 H18 N4 O4 S'
_chemical_formula_sum 'C15 H18 N4 O4 S'
_chemical_formula_weight 350.40
_space_group_crystal_system triclinic
_space_group_IT_number 2
_space_group_name_Hall '-P 1'
_space_group_name_H-M_alt 'P -1'
_symmetry_cell_setting triclinic
_symmetry_Int_Tables_number 2
_symmetry_space_group_name_Hall '-P 1'
_symmetry_space_group_name_H-M 'P -1'
_atom_sites_solution_primary dual
_audit_creation_date 2018-03-20
_audit_creation_method
;
Olex2 1.2-ac3
(compiled 2017.01.05 svn.r3372 for Rigaku Oxford Diffraction, GUI svn.r5289)
;
_audit_update_record
;
2018-05-04 deposited with the CCDC.
2018-11-29 downloaded from the CCDC.
;
_cell_angle_alpha 104.253(4)
_cell_angle_beta 90.749(3)
_cell_angle_gamma 111.461(5)
_cell_formula_units_Z 2
_cell_length_a 7.3596(3)
_cell_length_b 9.2464(6)
_cell_length_c 14.1726(5)
_cell_measurement_reflns_used 7508
_cell_measurement_temperature 293
_cell_measurement_theta_max 27.2190
_cell_measurement_theta_min 3.5210
_cell_volume 864.24(8)
_computing_cell_refinement 'CrysAlisPro 1.171.39.33c (Rigaku OD, 2017)'
_computing_data_collection 'CrysAlisPro 1.171.39.33c (Rigaku OD, 2017)'
_computing_data_reduction 'CrysAlisPro 1.171.39.33c (Rigaku OD, 2017)'
_computing_molecular_graphics 'Olex2 (Dolomanov et al., 2009)'
_computing_publication_material 'Olex2 (Dolomanov et al., 2009)'
_computing_structure_refinement 'olex2.refine (Bourhis et al., 2015)'
_computing_structure_solution 'ShelXT (Sheldrick, 2015)'
_diffrn_ambient_temperature 293
_diffrn_detector 'CCD plate'
_diffrn_detector_type HyPix3000
_diffrn_measured_fraction_theta_full 0.972
_diffrn_measured_fraction_theta_max 0.972
_diffrn_measurement_details
;
List of Runs (angles in degrees, time in seconds):

  # Type    Start    End  Width  t~exp~   \w     \q     \k     \f   Frames
#--------------------------------------------------------------------------
  1  \w    -48.00 -15.00   0.50    8.00    --   -9.95 111.00 171.00   66
  2  \w     -7.00  40.00   0.50    8.00    --   10.22-111.00  77.00   94
  3  \w    -56.00 -31.00   0.50    8.00    --   -9.95 125.00  30.00   50
  4  \w      7.00  48.00   0.50    8.00    --   -9.95  57.00   0.00   82
  5  \w    -50.00 -24.00   0.50    8.00    --   -9.95 125.00-180.00   52
  6  \w    -25.00   1.00   0.50    8.00    --   -9.95  57.00   0.00   52
  7  \w    -21.00   4.00   0.50    8.00    --   -9.95 -38.00 150.00   50
  8  \w    -74.00 -45.00   0.50    8.00    --   -9.95 -38.00 150.00   58
  9  \w    -61.00   2.00   0.50    8.00    --   -9.95 -19.00 150.00  126
 10  \w    -70.00   2.00   0.50    8.00    --   -9.95 -38.00  60.00  144
 11  \w    -54.00 -23.00   0.50    8.00    --   10.22 -77.00   0.00   62
 12  \w      5.00  59.00   0.50    8.00    --   10.22-125.00 -30.00  108
 13  \w    -32.00  -2.00   0.50    8.00    --   10.22 123.00-169.37   60
 14  \w    -52.00  11.00   0.50    8.00    --   10.22 -19.00  60.00  126
 15  \w    -33.00  -1.00   0.50    8.00    --   10.22 122.00  20.61   64
 16  \w      3.00  53.00   0.50    8.00    --   10.22-125.00-180.00  100
 17  \w     -2.00  23.00   0.50    8.00    --   10.22 -77.00   0.00   50
 18  \w     -1.00  74.00   0.50    8.00    --   10.22  38.00   0.00  150
;
_diffrn_measurement_device 'four-circle diffractometer'
_diffrn_measurement_device_type 'SuperNova, Single source at offset/far, HyPix3000'
_diffrn_measurement_method '\w scans'
_diffrn_orient_matrix_type 'CrysAlisPro convention (1999,Acta A55,543-557)'
_diffrn_orient_matrix_UB_11 0.0300041000
_diffrn_orient_matrix_UB_12 0.0559970000
_diffrn_orient_matrix_UB_13 -0.0285963000
_diffrn_orient_matrix_UB_21 0.0559152000
_diffrn_orient_matrix_UB_22 0.0613419000
_diffrn_orient_matrix_UB_23 0.0420917000
_diffrn_orient_matrix_UB_31 0.0827003000
_diffrn_orient_matrix_UB_32 -0.0207010000
_diffrn_orient_matrix_UB_33 -0.0105925000
_diffrn_radiation_monochromator mirror
_diffrn_radiation_probe x-ray
_diffrn_radiation_type 'Mo K\a'
_diffrn_radiation_wavelength 0.71073
_diffrn_reflns_av_R_equivalents 0.0400
_diffrn_reflns_av_unetI/netI 0.0360
_diffrn_reflns_limit_h_max 9
_diffrn_reflns_limit_h_min -9
_diffrn_reflns_limit_k_max 11
_diffrn_reflns_limit_k_min -11
_diffrn_reflns_limit_l_max 18
_diffrn_reflns_limit_l_min -18
_diffrn_reflns_number 11900
_diffrn_reflns_theta_full 27.3645
_diffrn_reflns_theta_max 27.06
_diffrn_reflns_theta_min 3.19
_diffrn_source 'micro-focus sealed X-ray tube'
_diffrn_source_type 'SuperNova (Mo) X-ray Source'
_exptl_absorpt_coefficient_mu 0.214
_exptl_absorpt_correction_T_max 1.00000
_exptl_absorpt_correction_T_min 0.56218
_exptl_absorpt_correction_type multi-scan
_exptl_absorpt_process_details
;
CrysAlisPro 1.171.39.33c (Rigaku Oxford Diffraction, 2017)
Empirical absorption correction using spherical harmonics,
 implemented in SCALE3 ABSPACK scaling algorithm.
;
_exptl_crystal_colour 'metallic light yellow'
_exptl_crystal_density_diffrn 1.3464
_exptl_crystal_description block
_exptl_crystal_F_000 368.4235
_exptl_crystal_recrystallization_method 'slow evaporation'
_exptl_crystal_size_max 0.03
_exptl_crystal_size_mid 0.025
_exptl_crystal_size_min 0.02
_refine_diff_density_max 0.2638
_refine_diff_density_min -0.2584
_refine_diff_density_rms 0.0517
_refine_ls_d_res_high 0.7731
_refine_ls_d_res_low 6.3881
_refine_ls_goodness_of_fit_ref 1.0504
_refine_ls_hydrogen_treatment constr
_refine_ls_matrix_type full
_refine_ls_number_constraints 28
_refine_ls_number_parameters 220
_refine_ls_number_reflns 3695
_refine_ls_number_restraints 0
_refine_ls_restrained_S_all 1.0504
_refine_ls_R_factor_all 0.0618
_refine_ls_R_factor_gt 0.0480
_refine_ls_shift/su_max 0.0001
_refine_ls_shift/su_mean 0.0000
_refine_ls_structure_factor_coef Fsqd
_refine_ls_weighting_details 'w=1/[\s^2^(Fo^2^)+(0.0763P)^2^+0.1314P] where P=(Fo^2^+2Fc^2^)/3'
_refine_ls_weighting_scheme calc
_refine_ls_wR_factor_gt 0.1331
_refine_ls_wR_factor_ref 0.1447
_reflns_Friedel_coverage 0.0
_reflns_limit_h_max 9
_reflns_limit_h_min -9
_reflns_limit_k_max 11
_reflns_limit_k_min -11
_reflns_limit_l_max 18
_reflns_limit_l_min 0
_reflns_number_gt 2796
_reflns_number_total 3695
_reflns_threshold_expression I>=2u(I)
_cod_data_source_file c8ra09155b2.cif
_cod_data_source_block musa-NM92
_cod_database_code 7232003
_chemical_oxdiff_formula 'C H N O '
_diffrn_oxdiff_ac3_digest_frames
;
010ec378803486451121739d89fe0ce42400025f1b3
;
_reflns_odcompleteness_completeness 99.69
_reflns_odcompleteness_iscentric 1
_reflns_odcompleteness_theta 26.32
_olex2_refinement_description
;
1. Fixed Uiso
 At 1.2 times of:
  All C(H) groups, All N(H) groups
 At 1.5 times of:
  All C(H,H,H) groups
2.a Ternary CH refined with riding coordinates:
 C00E(H00E)
2.b Aromatic/amide H refined with riding coordinates:
 N007(H007), C00G(H00G), C00L(H00L), C00M(H00M), C00N(H00N)
2.c Idealised Me refined as rotating group:
 C00H(H00a,H00b,H00c), C00J(H00d,H00f,H00h), C00K(H00i,H00j,H00k), C00O(H00o,
 H00p,H00q)
;
_olex2_submission_special_instructions 'No special instructions were received'
_oxdiff_exptl_absorpt_empirical_details
;
Empirical correction (ABSPACK) includes:
- Absorption correction using spherical harmonics
- Frame scaling
;
_oxdiff_exptl_absorpt_empirical_full_max 1.833
_oxdiff_exptl_absorpt_empirical_full_min 0.477

loop_
_space_group_symop_id
_space_group_symop_operation_xyz
1 x,y,z
2 -x,-y,-z

loop_
_atom_site_label
_atom_site_type_symbol
_atom_site_fract_x
_atom_site_fract_y
_atom_site_fract_z
_atom_site_U_iso_or_equiv
_atom_site_adp_type
_atom_site_occupancy
_atom_site_refinement_flags_posn
S001 S 0.94853(7) 0.93697(6) 0.25184(4) 0.0551(2) Uani 1.000000 .
O002 O 0.1347(2) 0.3917(2) -0.00556(10) 0.0604(4) Uani 1.000000 .
O003 O 0.2620(2) 0.23644(19) 0.03794(11) 0.0652(4) Uani 1.000000 .
N004 N 0.5613(2) 0.78543(18) 0.19153(11) 0.0405(4) Uani 1.000000 .
O005 O 1.0374(2) 0.6873(2) 0.27461(13) 0.0710(5) Uani 1.000000 .
N006 N 0.2603(2) 0.3733(2) 0.04616(11) 0.0467(4) Uani 1.000000 .
N007 N 0.2902(2) 0.7021(2) 0.07670(13) 0.0530(4) Uani 1.000000 .
H007 H 0.1791(2) 0.6268(2) 0.05062(13) 0.0636(5) Uiso 1.000000 R
N008 N 0.8943(2) 0.5794(2) 0.22111(13) 0.0515(4) Uani 1.000000 .
O009 O 0.8929(2) 0.4449(2) 0.18068(13) 0.0752(5) Uani 1.000000 .
C00A C 0.7210(2) 0.6118(2) 0.20705(12) 0.0386(4) Uani 1.000000 .
C00B C 0.3982(2) 0.5040(2) 0.11421(12) 0.0383(4) Uani 1.000000 .
C00C C 0.4107(2) 0.6606(2) 0.12469(12) 0.0389(4) Uani 1.000000 .
C00D C 0.7333(2) 0.7625(2) 0.21509(12) 0.0389(4) Uani 1.000000 .
C00E C 0.5324(2) 0.4671(2) 0.17592(12) 0.0382(4) Uani 1.000000 .
H00E H 0.5630(2) 0.3790(2) 0.13448(12) 0.0459(5) Uiso 1.000000 R
C00F C 0.4437(2) 0.4120(2) 0.26402(12) 0.0400(4) Uani 1.000000 .
C00G C 0.3046(3) 0.4610(3) 0.30885(15) 0.0573(6) Uani 1.000000 .
H00G H 0.2608(3) 0.5288(3) 0.28477(15) 0.0687(7) Uiso 1.000000 R
C00H C 0.5072(3) 0.8986(3) 0.26739(17) 0.0617(6) Uani 1.000000 .
H00a H 0.3703(6) 0.8502(8) 0.2747(8) 0.0925(9) Uiso 1.000000 GR
H00b H 0.5844(17) 0.9231(15) 0.3285(3) 0.0925(9) Uiso 1.000000 GR
H00c H 0.532(2) 0.9962(8) 0.2484(6) 0.0925(9) Uiso 1.000000 GR
C00I C 0.2876(4) 0.3113(3) 0.42690(16) 0.0676(7) Uani 1.000000 .
C00J C 0.9153(3) 1.0602(3) 0.17812(18) 0.0676(6) Uani 1.000000 .
H00d H 0.846(2) 0.9926(3) 0.1154(5) 0.1013(10) Uiso 1.000000 GR
H00f H 0.841(2) 1.1202(15) 0.2104(6) 0.1013(10) Uiso 1.000000 GR
H00h H 1.0413(3) 1.1337(14) 0.1692(10) 0.1013(10) Uiso 1.000000 GR
C00K C 0.3244(4) 0.8591(3) 0.0632(2) 0.0717(7) Uani 1.000000 .
H00i H 0.255(2) 0.8469(3) 0.0020(6) 0.1076(10) Uiso 1.000000 GR
H00j H 0.278(2) 0.9189(8) 0.1159(7) 0.1076(10) Uiso 1.000000 GR
H00k H 0.4626(4) 0.9160(9) 0.0628(13) 0.1076(10) Uiso 1.000000 GR
C00L C 0.2278(4) 0.4114(3) 0.38932(17) 0.0708(7) Uani 1.000000 .
H00L H 0.1336(4) 0.4469(3) 0.41840(17) 0.0850(8) Uiso 1.000000 R
C00M C 0.5043(4) 0.3118(3) 0.30207(18) 0.0702(7) Uani 1.000000 .
H00M H 0.5991(4) 0.2766(3) 0.27354(18) 0.0842(8) Uiso 1.000000 R
C00N C 0.4255(5) 0.2625(3) 0.3825(2) 0.0831(8) Uani 1.000000 .
H00N H 0.4684(5) 0.1943(3) 0.4066(2) 0.0997(10) Uiso 1.000000 R
C00O C 0.1994(5) 0.2532(4) 0.5135(2) 0.1082(12) Uani 1.000000 .
H00o H 0.128(3) 0.317(2) 0.5442(12) 0.1623(18) Uiso 1.000000 GR
H00p H 0.112(3) 0.1421(10) 0.4910(3) 0.1623(18) Uiso 1.000000 GR
H00q H 0.3026(6) 0.263(3) 0.5599(10) 0.1623(18) Uiso 1.000000 GR

loop_
_atom_site_aniso_label
_atom_site_aniso_U_11
_atom_site_aniso_U_22
_atom_site_aniso_U_33
_atom_site_aniso_U_12
_atom_site_aniso_U_13
_atom_site_aniso_U_23
S001 0.0348(3) 0.0493(3) 0.0643(4) -0.0005(2) -0.0035(2) 0.0115(3)
O002 0.0410(8) 0.0761(11) 0.0461(8) 0.0055(7) -0.0092(6) 0.0120(7)
O003 0.0653(10) 0.0433(9) 0.0651(9) 0.0047(7) -0.0029(7) 0.0015(7)
N004 0.0298(7) 0.0390(8) 0.0481(8) 0.0095(6) 0.0042(6) 0.0091(7)
O005 0.0361(8) 0.0782(12) 0.0922(12) 0.0143(8) -0.0101(8) 0.0239(9)
N006 0.0375(8) 0.0510(10) 0.0388(8) 0.0038(7) 0.0051(7) 0.0100(7)
N007 0.0344(8) 0.0598(11) 0.0655(10) 0.0103(8) -0.0008(7) 0.0301(9)
N008 0.0365(9) 0.0625(12) 0.0605(10) 0.0198(8) 0.0064(7) 0.0239(9)
O009 0.0619(10) 0.0687(11) 0.1026(13) 0.0388(9) 0.0029(9) 0.0150(10)
C00A 0.0279(8) 0.0472(11) 0.0415(9) 0.0126(8) 0.0061(7) 0.0157(8)
C00B 0.0307(9) 0.0424(10) 0.0336(8) 0.0046(7) 0.0026(7) 0.0105(7)
C00C 0.0280(8) 0.0466(11) 0.0398(9) 0.0085(7) 0.0049(7) 0.0162(8)
C00D 0.0283(8) 0.0446(10) 0.0383(9) 0.0079(7) 0.0042(7) 0.0107(8)
C00E 0.0349(9) 0.0374(10) 0.0395(9) 0.0109(7) 0.0048(7) 0.0097(8)
C00F 0.0372(9) 0.0343(9) 0.0417(9) 0.0058(7) 0.0006(7) 0.0107(8)
C00G 0.0463(11) 0.0783(16) 0.0575(12) 0.0265(11) 0.0138(9) 0.0319(11)
C00H 0.0487(12) 0.0518(13) 0.0758(15) 0.0187(10) 0.0083(10) 0.0024(11)
C00I 0.0790(16) 0.0557(14) 0.0439(11) -0.0031(12) 0.0031(11) 0.0156(10)
C00J 0.0581(14) 0.0480(13) 0.0823(16) 0.0001(10) 0.0089(12) 0.0236(12)
C00K 0.0602(14) 0.0728(17) 0.0952(18) 0.0229(12) 0.0054(13) 0.0494(15)
C00L 0.0583(14) 0.0975(19) 0.0571(13) 0.0241(13) 0.0211(11) 0.0296(14)
C00M 0.1001(19) 0.0602(15) 0.0734(15) 0.0460(14) 0.0287(14) 0.0337(12)
C00N 0.127(2) 0.0663(17) 0.0759(16) 0.0444(17) 0.0226(17) 0.0417(14)
C00O 0.136(3) 0.103(2) 0.0562(15) 0.002(2) 0.0200(17) 0.0360(16)

loop_
_atom_type_symbol
_atom_type_scat_dispersion_real
_atom_type_scat_dispersion_imag
_atom_type_scat_Cromer_Mann_a1
_atom_type_scat_Cromer_Mann_a2
_atom_type_scat_Cromer_Mann_a3
_atom_type_scat_Cromer_Mann_a4
_atom_type_scat_Cromer_Mann_b1
_atom_type_scat_Cromer_Mann_b2
_atom_type_scat_Cromer_Mann_b3
_atom_type_scat_Cromer_Mann_b4
_atom_type_scat_Cromer_Mann_c
_atom_type_scat_source
_atom_type_scat_dispersion_source
H 0.00000 0.00000 0.49300 0.32291 0.14019 0.04081 10.51090 26.12570 3.14236 57.79970 0.0030380000826 'International Tables Volume C Table 6.1.1.4 (pp. 500-502)' 'Henke, Gullikson and Davis, At. Data and Nucl. Data Tables, 1993, 54, 2'
C 0.00347 0.00161 2.31000 1.02000 1.58860 0.86500 20.84390 10.20750 0.56870 51.65120 0.215599998832 'International Tables Volume C Table 6.1.1.4 (pp. 500-502)' 'Henke, Gullikson and Davis, At. Data and Nucl. Data Tables, 1993, 54, 2'
S 0.12424 0.12443 6.90530 5.20340 1.43790 1.58630 1.46790 22.21510 0.25360 56.17200 0.866900026798 'International Tables Volume C Table 6.1.1.4 (pp. 500-502)' 'Henke, Gullikson and Davis, At. Data and Nucl. Data Tables, 1993, 54, 2'
O 0.01158 0.00611 3.04850 2.28680 1.54630 0.86700 13.27710 5.70110 0.32390 32.90890 0.250800013542 'International Tables Volume C Table 6.1.1.4 (pp. 500-502)' 'Henke, Gullikson and Davis, At. Data and Nucl. Data Tables, 1993, 54, 2'
N 0.00653 0.00323 12.21260 3.13220 2.01250 1.16630 0.00570 9.89330 28.99750 0.58260 -11.5290002823 'International Tables Volume C Table 6.1.1.4 (pp. 500-502)' 'Henke, Gullikson and Davis, At. Data and Nucl. Data Tables, 1993, 54, 2'

loop_
_geom_angle_atom_site_label_1
_geom_angle_atom_site_label_2
_geom_angle_atom_site_label_3
_geom_angle
C00J S001 C00D 102.51(9)
C00D N004 C00C 119.21(15)
C00H N004 C00C 118.01(14)
C00H N004 C00D 116.61(15)
O003 N006 O002 120.48(16)
C00B N006 O002 120.89(17)
C00B N006 O003 118.62(16)
C00C N007 H007 116.29(10)
C00K N007 H007 116.29(11)
C00K N007 C00C 127.43(17)
O009 N008 O005 122.90(17)
C00A N008 O005 118.23(18)
C00A N008 O009 118.86(17)
C00D C00A N008 120.72(16)
C00E C00A N008 115.94(16)
C00E C00A C00D 123.18(15)
C00C C00B N006 121.90(16)
C00E C00B N006 116.37(16)
C00E C00B C00C 121.72(15)
N007 C00C N004 116.96(16)
C00B C00C N004 117.77(15)
C00B C00C N007 125.26(16)
N004 C00D S001 116.23(13)
C00A C00D S001 125.50(13)
C00A C00D N004 118.27(15)
C00B C00E C00A 108.67(14)
H00E C00E C00A 107.50(9)
H00E C00E C00B 107.50(9)
C00F C00E C00A 111.33(13)
C00F C00E C00B 114.08(14)
C00F C00E H00E 107.50(9)
C00G C00F C00E 122.10(17)
C00M C00F C00E 120.50(17)
C00M C00F C00G 117.40(18)
H00G C00G C00F 119.36(12)
C00L C00G C00F 121.3(2)
C00L C00G H00G 119.36(15)
H00a C00H N004 109.5
H00b C00H N004 109.5
H00b C00H H00a 109.5
H00c C00H N004 109.5
H00c C00H H00a 109.5
H00c C00H H00b 109.5
C00N C00I C00L 117.5(2)
C00O C00I C00L 121.3(3)
C00O C00I C00N 121.2(3)
H00d C00J S001 109.5
H00f C00J S001 109.5
H00f C00J H00d 109.5
H00h C00J S001 109.5
H00h C00J H00d 109.5
H00h C00J H00f 109.5
H00i C00K N007 109.5
H00j C00K N007 109.5
H00j C00K H00i 109.5
H00k C00K N007 109.5
H00k C00K H00i 109.5
H00k C00K H00j 109.5
C00I C00L C00G 121.3(2)
H00L C00L C00G 119.37(15)
H00L C00L C00I 119.37(14)
H00M C00M C00F 119.63(13)
C00N C00M C00F 120.7(2)
C00N C00M H00M 119.63(16)
C00M C00N C00I 121.8(2)
H00N C00N C00I 119.10(14)
H00N C00N C00M 119.10(16)
H00o C00O C00I 109.5
H00p C00O C00I 109.5
H00p C00O H00o 109.5
H00q C00O C00I 109.5
H00q C00O H00o 109.5
H00q C00O H00p 109.5

loop_
_geom_bond_atom_site_label_1
_geom_bond_atom_site_label_2
_geom_bond_distance
S001 C00D 1.7544(18)
S001 C00J 1.798(2)
O002 N006 1.257(2)
O003 N006 1.247(2)
N004 C00C 1.399(2)
N004 C00D 1.407(2)
N004 C00H 1.474(3)
O005 N008 1.232(2)
N006 C00B 1.387(2)
N007 H007 0.8600
N007 C00C 1.326(2)
N007 C00K 1.441(3)
N008 O009 1.230(2)
N008 C00A 1.435(2)
C00A C00D 1.338(3)
C00A C00E 1.499(2)
C00B C00C 1.387(3)
C00B C00E 1.493(2)
C00E H00E 0.9800
C00E C00F 1.528(2)
C00F C00G 1.368(3)
C00F C00M 1.375(3)
C00G H00G 0.9300
C00G C00L 1.384(3)
C00H H00a 0.9600
C00H H00b 0.9600
C00H H00c 0.9600
C00I C00L 1.368(4)
C00I C00N 1.357(4)
C00I C00O 1.518(3)
C00J H00d 0.9600
C00J H00f 0.9600
C00J H00h 0.9600
C00K H00i 0.9600
C00K H00j 0.9600
C00K H00k 0.9600
C00L H00L 0.9300
C00M H00M 0.9300
C00M C00N 1.386(3)
C00N H00N 0.9300
C00O H00o 0.9600
C00O H00p 0.9600
C00O H00q 0.9600
